data_7150157
loop_
_publ_author_name
'Koepler, Oliver'
'Mazzini, Stefania'
'Bellucci, Maria Cristina'
'Mondelli, Rosanna'
'Baro, Angelika'
'Laschat, Sabine'
'Hotfilder, Marc'
'Viseur, Christophle'
'Frey, Wolfgang'

_publ_section_title
;
 Synthesis and DNA binding properties of novel
 benzo[b]isoquino[2,3-h]-naphthyridines.
;
_journal_issue 15
_journal_name_full 'Organic &amp; biomolecular chemistry'
_journal_page_first 2848
_journal_page_last 2858
_journal_paper_doi 10.1039/b503281d
_journal_volume 3
_journal_year 2005
_chemical_formula_sum 'C25 H30 N2 O2'
_chemical_formula_weight 390.51
_chemical_name_common
;
(8a R,14a R,14b S)-11-(Carboxyethyl)-9,9-dimethyl-5,7,8,8a,9,9a,14a,15-
octa-hydro-14H-benzo[g]quinolino-[2,3-a]quinolidine
;
_chemical_name_systematic
;
?
;
_space_group_IT_number 5
_symmetry_cell_setting monoclinic
_symmetry_space_group_name_Hall 'C 2y'
_symmetry_space_group_name_H-M 'C 1 2 1'
_atom_sites_solution_hydrogens geom
_atom_sites_solution_primary direct
_atom_sites_solution_secondary difmap
_audit_creation_method SHELXL-97
_cell_angle_alpha 90.00
_cell_angle_beta 116.853(14)
_cell_angle_gamma 90.00
_cell_formula_units_Z 8
_cell_length_a 24.525(5)
_cell_length_b 8.188(2)
_cell_length_c 26.609(4)
_cell_measurement_reflns_used 34
_cell_measurement_temperature 293(2)
_cell_measurement_theta_max 15
_cell_measurement_theta_min 13
_cell_volume 4767.2(18)
_computing_cell_refinement 'Siemens P3/PC Data Collection System'
_computing_data_collection 'Siemens P3/PC Data Collection System'
_computing_data_reduction 'SHELXTL plus XDISK'
_computing_molecular_graphics 'SHELXTL - XP'
_computing_structure_refinement 'SHELXL-97 (Sheldrick, 1997)'
_computing_structure_solution 'SHELXS-97 (Sheldrick, 1990)'
_diffrn_ambient_temperature 293(2)
_diffrn_measured_fraction_theta_full 0.996
_diffrn_measured_fraction_theta_max 0.996
_diffrn_measurement_device_type 'Nicolet P3'
_diffrn_measurement_method Wyckoff-Scan
_diffrn_radiation_monochromator graphite
_diffrn_radiation_source 'fine-focus sealed tube'
_diffrn_radiation_type MoK\a
_diffrn_radiation_wavelength 0.71073
_diffrn_reflns_av_R_equivalents 0.0383
_diffrn_reflns_av_sigmaI/netI 0.0523
_diffrn_reflns_limit_h_max 31
_diffrn_reflns_limit_h_min 0
_diffrn_reflns_limit_k_max 10
_diffrn_reflns_limit_k_min 0
_diffrn_reflns_limit_l_max 30
_diffrn_reflns_limit_l_min -34
_diffrn_reflns_number 5982
_diffrn_reflns_theta_full 27.50
_diffrn_reflns_theta_max 27.50
_diffrn_reflns_theta_min 1.86
_diffrn_standards_interval_count 50
_diffrn_standards_number 3
_exptl_absorpt_coefficient_mu 0.069
_exptl_absorpt_correction_type none
_exptl_crystal_colour colourless
_exptl_crystal_density_diffrn 1.088
_exptl_crystal_density_method 'not measured'
_exptl_crystal_description block
_exptl_crystal_F_000 1680
_exptl_crystal_size_max 0.7
_exptl_crystal_size_mid 0.4
_exptl_crystal_size_min 0.3
_refine_diff_density_max 0.423
_refine_diff_density_min -0.198
_refine_diff_density_rms 0.057
_refine_ls_abs_structure_details 'Flack H D (1983), Acta Cryst. A39, 876-881'
_refine_ls_abs_structure_Flack 0(3)
_refine_ls_extinction_coef 0.0032(6)
_refine_ls_extinction_expression Fc^*^=kFc[1+0.001xFc^2^\l^3^/sin(2\q)]^-1/4^
_refine_ls_extinction_method SHELXL
_refine_ls_goodness_of_fit_ref 1.022
_refine_ls_hydrogen_treatment mixed
_refine_ls_matrix_type full
_refine_ls_number_parameters 564
_refine_ls_number_reflns 5841
_refine_ls_number_restraints 53
_refine_ls_restrained_S_all 1.023
_refine_ls_R_factor_all 0.1373
_refine_ls_R_factor_gt 0.0806
_refine_ls_shift/su_max 0.000
_refine_ls_shift/su_mean 0.000
_refine_ls_structure_factor_coef Fsqd
_refine_ls_weighting_details 'calc w=1/[\s^2^(Fo^2^)+(0.1282P)^2^+0.0000P] where P=(Fo^2^+2Fc^2^)/3'
_refine_ls_weighting_scheme calc
_refine_ls_wR_factor_gt 0.2046
_refine_ls_wR_factor_ref 0.2376
_reflns_number_gt 3306
_reflns_number_total 5841
_reflns_threshold_expression >2sigma(I)
_cod_data_source_file b503281d.txt
_cod_data_source_block s1029rm
_cod_original_cell_volume 4767.1(18)
_cod_original_sg_symbol_H-M C2
_cod_database_code 7150157

loop_
_symmetry_equiv_pos_as_xyz
'x, y, z'
'-x, y, -z'
'x+1/2, y+1/2, z'
'-x+1/2, y+1/2, -z'

loop_
_atom_site_label
_atom_site_type_symbol
_atom_site_fract_x
_atom_site_fract_y
_atom_site_fract_z
_atom_site_U_iso_or_equiv
_atom_site_adp_type
_atom_site_occupancy
_atom_site_symmetry_multiplicity
_atom_site_calc_flag
_atom_site_refinement_flags
_atom_site_disorder_assembly
_atom_site_disorder_group
O1A O 0.55922(18) 0.7192(7) 0.87245(19) 0.0865(14) Uani 1 1 d . . .
C1A C 0.3883(2) 1.0760(8) 0.7372(2) 0.0608(14) Uani 1 1 d . . .
N1A N 0.3518(2) 1.5720(8) 0.6244(2) 0.0773(14) Uani 1 1 d . . .
N2A N 0.35079(19) 1.1864(7) 0.6994(2) 0.0728(14) Uani 1 1 d . . .
H2A H 0.3126 1.1863 0.6912 0.087 Uiso 1 1 calc R . .
C2A C 0.4536(2) 1.0810(8) 0.7576(2) 0.0603(13) Uani 1 1 d . . .
O2A O 0.4756(2) 0.6097(8) 0.8695(2) 0.121(2) Uani 1 1 d . . .
C3A C 0.4818(2) 1.2119(9) 0.7356(3) 0.0724(17) Uani 1 1 d . . .
C4A C 0.4376(2) 1.3584(8) 0.7137(2) 0.0657(15) Uani 1 1 d . . .
H4A H 0.4348 1.4061 0.7462 0.079 Uiso 1 1 calc R . .
C5A C 0.3730(2) 1.3060(8) 0.6719(2) 0.0625(14) Uani 1 1 d . . .
H5A H 0.3755 1.2516 0.6401 0.075 Uiso 1 1 calc R . .
C6A C 0.3276(3) 1.4462(9) 0.6485(2) 0.0691(16) Uani 1 1 d . . .
H6A H 0.3209 1.4943 0.6789 0.083 Uiso 1 1 calc R . .
C7A C 0.4139(3) 1.6277(10) 0.6665(3) 0.094(2) Uani 1 1 d . . .
H7A1 H 0.4283 1.7107 0.6494 0.113 Uiso 1 1 calc R . .
H7A2 H 0.4108 1.6770 0.6983 0.113 Uiso 1 1 calc R . .
C8A C 0.4585(3) 1.4943(9) 0.6870(3) 0.089(2) Uani 1 1 d . . .
H8A1 H 0.4976 1.5366 0.7146 0.107 Uiso 1 1 calc R . .
H8A2 H 0.4642 1.4500 0.6559 0.107 Uiso 1 1 calc R . .
C9A C 0.2671(3) 1.3822(12) 0.6028(2) 0.088(2) Uani 1 1 d . . .
H9A1 H 0.2757 1.2975 0.5818 0.106 Uiso 1 1 calc R . .
H9A2 H 0.2445 1.3323 0.6207 0.106 Uiso 1 1 calc R . .
C10A C 0.3113(3) 1.7108(12) 0.6056(3) 0.095(2) Uani 1 1 d . . .
H10A H 0.3283 1.7914 0.5899 0.114 Uiso 1 1 calc R . .
H10B H 0.3092 1.7599 0.6378 0.114 Uiso 1 1 calc R . .
C11A C 0.2271(3) 1.5112(13) 0.5617(3) 0.090(2) Uani 1 1 d . . .
C12A C 0.1682(3) 1.4708(17) 0.5211(3) 0.116(4) Uani 1 1 d . . .
H12A H 0.1544 1.3644 0.5200 0.139 Uiso 1 1 calc R . .
C13A C 0.1301(5) 1.581(2) 0.4830(4) 0.145(5) Uani 1 1 d . . .
H13A H 0.0908 1.5518 0.4568 0.174 Uiso 1 1 calc R . .
C14A C 0.1513(5) 1.734(2) 0.4843(4) 0.141(5) Uani 1 1 d . . .
H14A H 0.1262 1.8104 0.4583 0.169 Uiso 1 1 calc R . .
C15A C 0.2095(5) 1.7805(14) 0.5236(4) 0.121(4) Uani 1 1 d . . .
H15A H 0.2226 1.8872 0.5237 0.145 Uiso 1 1 calc R . .
C16A C 0.2484(4) 1.6690(13) 0.5626(3) 0.099(3) Uani 1 1 d . . .
C17A C 0.3635(2) 0.9572(9) 0.7580(2) 0.0719(17) Uani 1 1 d . . .
H17A H 0.3215 0.9545 0.7457 0.086 Uiso 1 1 calc R . .
C18A C 0.4003(3) 0.8430(10) 0.7965(3) 0.0781(19) Uani 1 1 d . A .
H18A H 0.3827 0.7656 0.8103 0.094 Uiso 1 1 calc R . .
C19A C 0.4631(2) 0.8418(8) 0.8151(2) 0.0643(14) Uani 1 1 d . . .
C20A C 0.4876(2) 0.9647(8) 0.7949(2) 0.0633(14) Uani 1 1 d . A .
H20A H 0.5297 0.9668 0.8077 0.076 Uiso 1 1 calc R . .
C21A C 0.5049(3) 0.7212(9) 0.8542(3) 0.0758(17) Uani 1 1 d . A .
C22A C 0.5159(11) 0.462(3) 0.9034(10) 0.098(7) Uani 0.50 1 d PDU A 1
H22A H 0.5004 0.3577 0.8855 0.118 Uiso 0.50 1 calc PR A 1
H22B H 0.5586 0.4745 0.9124 0.118 Uiso 0.50 1 calc PR A 1
C23A C 0.503(3) 0.494(11) 0.953(2) 0.16(2) Uani 0.20 1 d PDU A 1
H23A H 0.5227 0.4113 0.9815 0.243 Uiso 0.20 1 calc PR A 1
H23B H 0.4599 0.4911 0.9412 0.243 Uiso 0.20 1 calc PR A 1
H23C H 0.5189 0.5992 0.9691 0.243 Uiso 0.20 1 calc PR A 1
C22C C 0.5129(13) 0.519(2) 0.9207(12) 0.114(9) Uani 0.50 1 d PDU A 2
H22C H 0.5156 0.5771 0.9535 0.137 Uiso 0.50 1 calc PR A 2
H22D H 0.5539 0.5031 0.9247 0.137 Uiso 0.50 1 calc PR A 2
C23C C 0.4804(7) 0.357(2) 0.9138(8) 0.174(6) Uani 0.80 1 d PDU A 2
H23D H 0.5028 0.2902 0.9463 0.261 Uiso 0.80 1 calc PR A 2
H23E H 0.4778 0.3022 0.8809 0.261 Uiso 0.80 1 calc PR A 2
H23F H 0.4400 0.3756 0.9097 0.261 Uiso 0.80 1 calc PR A 2
C24A C 0.4943(3) 1.1338(12) 0.6896(3) 0.106(3) Uani 1 1 d . . .
H24A H 0.5130 1.2127 0.6755 0.159 Uiso 1 1 calc R . .
H24B H 0.4565 1.0975 0.6593 0.159 Uiso 1 1 calc R . .
H24C H 0.5212 1.0422 0.7049 0.159 Uiso 1 1 calc R . .
C25A C 0.5429(3) 1.2704(12) 0.7838(3) 0.120(3) Uani 1 1 d . . .
H25A H 0.5608 1.3516 0.7697 0.181 Uiso 1 1 calc R . .
H25B H 0.5703 1.1794 0.7983 0.181 Uiso 1 1 calc R . .
H25C H 0.5357 1.3168 0.8134 0.181 Uiso 1 1 calc R . .
O1B O 0.72057(18) 0.5632(8) 0.66342(18) 0.0925(16) Uani 1 1 d . . .
N1B N 0.7623(2) 1.0771(5) 0.98996(18) 0.0653(12) Uani 1 1 d . . .
C1B C 0.6644(2) 0.8236(6) 0.8066(2) 0.0520(11) Uani 1 1 d . . .
C2B C 0.7122(2) 0.8581(7) 0.7914(2) 0.0569(12) Uani 1 1 d . . .
O2B O 0.6468(2) 0.4074(7) 0.6656(2) 0.0914(16) Uani 1 1 d . . .
N2B N 0.65882(19) 0.9068(6) 0.84808(19) 0.0591(11) Uani 1 1 d . . .
H2B H 0.632(2) 0.878(7) 0.8548(19) 0.046(14) Uiso 1 1 d . . .
C3B C 0.7577(2) 0.9921(7) 0.8250(2) 0.0640(14) Uani 1 1 d . . .
C4B C 0.7662(2) 0.9817(6) 0.8849(2) 0.0534(12) Uani 1 1 d . . .
H4B H 0.7788 0.8695 0.8977 0.064 Uiso 1 1 calc R . .
C5B C 0.7064(2) 1.0119(6) 0.8883(2) 0.0567(12) Uani 1 1 d . . .
H5B H 0.6942 1.1257 0.8776 0.068 Uiso 1 1 calc R . .
C6B C 0.7119(2) 0.9842(6) 0.9473(2) 0.0586(13) Uani 1 1 d . . .
H6B H 0.7192 0.8677 0.9564 0.070 Uiso 1 1 calc R . .
C7B C 0.8201(3) 1.0570(8) 0.9870(2) 0.0721(16) Uani 1 1 d . . .
H7B1 H 0.8342 0.9453 0.9966 0.087 Uiso 1 1 calc R . .
H7B2 H 0.8507 1.1283 1.0144 0.087 Uiso 1 1 calc R . .
C8B C 0.8138(2) 1.0957(7) 0.9295(2) 0.0685(15) Uani 1 1 d . . .
H8B1 H 0.8530 1.0823 0.9293 0.082 Uiso 1 1 calc R . .
H8B2 H 0.8011 1.2084 0.9202 0.082 Uiso 1 1 calc R . .
C9B C 0.6533(3) 1.0336(8) 0.9490(2) 0.0698(14) Uani 1 1 d . . .
H9B1 H 0.6421 1.1428 0.9336 0.084 Uiso 1 1 calc R . .
H9B2 H 0.6208 0.9601 0.9252 0.084 Uiso 1 1 calc R . .
C10B C 0.7715(3) 1.0297(8) 1.0466(2) 0.0770(18) Uani 1 1 d . . .
H10C H 0.8016 1.1019 1.0740 0.092 Uiso 1 1 calc R . .
H10D H 0.7879 0.9197 1.0544 0.092 Uiso 1 1 calc R . .
C11B C 0.6580(4) 1.0312(8) 1.0078(3) 0.0790(17) Uani 1 1 d . . .
C12B C 0.6059(4) 1.0218(10) 1.0160(3) 0.097(2) Uani 1 1 d . . .
H12B H 0.5676 1.0156 0.9850 0.117 Uiso 1 1 calc R . .
C13B C 0.6106(5) 1.0215(11) 1.0701(4) 0.115(3) Uani 1 1 d . . .
H13B H 0.5759 1.0164 1.0757 0.137 Uiso 1 1 calc R . .
C14B C 0.6691(7) 1.0290(10) 1.1161(4) 0.124(4) Uani 1 1 d . . .
H14B H 0.6732 1.0305 1.1526 0.148 Uiso 1 1 calc R . .
C15B C 0.7194(4) 1.0340(8) 1.1078(3) 0.090(2) Uani 1 1 d . . .
H15B H 0.7577 1.0368 1.1389 0.108 Uiso 1 1 calc R . .
C16B C 0.7154(4) 1.0350(7) 1.0539(3) 0.0780(18) Uani 1 1 d . . .
C17B C 0.6226(2) 0.6997(8) 0.7774(2) 0.0678(16) Uani 1 1 d . . .
H17B H 0.5903 0.6793 0.7859 0.081 Uiso 1 1 calc R . .
C18B C 0.6276(2) 0.6081(8) 0.7368(2) 0.0691(16) Uani 1 1 d . B .
H18B H 0.5996 0.5253 0.7188 0.083 Uiso 1 1 calc R . .
C19B C 0.6745(2) 0.6380(8) 0.7224(2) 0.0623(14) Uani 1 1 d . . .
C20B C 0.7157(2) 0.7653(7) 0.7501(2) 0.0569(12) Uani 1 1 d . B .
H20B H 0.7466 0.7874 0.7400 0.068 Uiso 1 1 calc R . .
C21B C 0.6833(2) 0.5392(10) 0.6809(2) 0.0717(17) Uani 1 1 d . B .
C22B C 0.6569(13) 0.291(3) 0.6298(12) 0.090(8) Uani 0.50 1 d PDU B 3
H22E H 0.6948 0.2319 0.6505 0.108 Uiso 0.50 1 calc PR B 3
H22F H 0.6580 0.3450 0.5978 0.108 Uiso 0.50 1 calc PR B 3
C23B C 0.6020(10) 0.177(3) 0.6108(11) 0.124(8) Uani 0.50 1 d PDU B 3
H23G H 0.6054 0.0927 0.5873 0.186 Uiso 0.50 1 calc PR B 3
H23H H 0.5652 0.2381 0.5899 0.186 Uiso 0.50 1 calc PR B 3
H23I H 0.6010 0.1288 0.6432 0.186 Uiso 0.50 1 calc PR B 3
C22D C 0.650(2) 0.286(4) 0.625(2) 0.152(17) Uani 0.50 1 d PDU B 4
H22G H 0.6923 0.2716 0.6324 0.183 Uiso 0.50 1 calc PR B 4
H22H H 0.6268 0.3247 0.5870 0.183 Uiso 0.50 1 calc PR B 4
C23D C 0.6242(10) 0.124(3) 0.6329(10) 0.109(7) Uani 0.50 1 d PDU B 4
H23J H 0.6248 0.0459 0.6063 0.163 Uiso 0.50 1 calc PR B 4
H23K H 0.5829 0.1396 0.6269 0.163 Uiso 0.50 1 calc PR B 4
H23L H 0.6485 0.0841 0.6705 0.163 Uiso 0.50 1 calc PR B 4
C24B C 0.7321(4) 1.1588(8) 0.7969(3) 0.089(2) Uani 1 1 d . . .
H24D H 0.7605 1.2438 0.8172 0.133 Uiso 1 1 calc R . .
H24E H 0.6937 1.1791 0.7973 0.133 Uiso 1 1 calc R . .
H24F H 0.7260 1.1570 0.7586 0.133 Uiso 1 1 calc R . .
C25B C 0.8195(2) 0.9609(9) 0.8236(3) 0.0807(18) Uani 1 1 d . . .
H25D H 0.8480 1.0455 0.8441 0.121 Uiso 1 1 calc R . .
H25E H 0.8131 0.9610 0.7852 0.121 Uiso 1 1 calc R . .
H25F H 0.8356 0.8570 0.8405 0.121 Uiso 1 1 calc R . .

loop_
_atom_site_aniso_label
_atom_site_aniso_U_11
_atom_site_aniso_U_22
_atom_site_aniso_U_33
_atom_site_aniso_U_23
_atom_site_aniso_U_13
_atom_site_aniso_U_12
O1A 0.062(2) 0.093(3) 0.098(3) 0.017(3) 0.031(2) -0.008(3)
C1A 0.048(2) 0.084(4) 0.048(2) 0.001(3) 0.020(2) -0.019(3)
N1A 0.074(3) 0.087(4) 0.080(3) 0.017(3) 0.042(3) 0.005(3)
N2A 0.044(2) 0.098(4) 0.075(3) 0.015(3) 0.027(2) -0.017(3)
C2A 0.048(2) 0.072(4) 0.061(3) 0.006(3) 0.025(2) -0.014(3)
O2A 0.076(3) 0.132(5) 0.133(4) 0.063(4) 0.028(3) -0.022(3)
C3A 0.047(2) 0.088(4) 0.083(4) 0.021(3) 0.029(3) -0.018(3)
C4A 0.049(3) 0.077(4) 0.071(3) 0.012(3) 0.027(2) -0.018(3)
C5A 0.052(3) 0.082(4) 0.057(3) 0.006(3) 0.027(2) -0.014(3)
C6A 0.066(3) 0.092(4) 0.059(3) 0.012(3) 0.036(3) 0.005(3)
C7A 0.099(5) 0.077(5) 0.102(5) 0.013(4) 0.041(4) -0.016(4)
C8A 0.057(3) 0.087(5) 0.117(5) 0.028(4) 0.034(3) -0.014(3)
C9A 0.059(3) 0.136(7) 0.064(3) 0.011(4) 0.023(3) -0.001(4)
C10A 0.094(5) 0.109(6) 0.090(5) 0.025(5) 0.048(4) 0.024(5)
C11A 0.074(4) 0.146(8) 0.062(3) 0.029(4) 0.041(3) 0.030(5)
C12A 0.074(4) 0.201(11) 0.066(4) 0.018(6) 0.025(3) 0.023(6)
C13A 0.094(6) 0.256(17) 0.078(5) 0.042(9) 0.031(5) 0.044(10)
C14A 0.108(8) 0.251(17) 0.067(5) 0.054(8) 0.043(5) 0.077(10)
C15A 0.140(8) 0.146(9) 0.103(6) 0.059(6) 0.079(6) 0.062(7)
C16A 0.095(5) 0.146(8) 0.081(5) 0.043(5) 0.061(4) 0.048(5)
C17A 0.046(3) 0.097(5) 0.076(3) 0.015(4) 0.031(2) -0.012(3)
C18A 0.060(3) 0.104(5) 0.079(4) 0.008(4) 0.039(3) -0.030(4)
C19A 0.057(3) 0.076(4) 0.057(3) -0.004(3) 0.024(2) -0.024(3)
C20A 0.048(2) 0.075(4) 0.065(3) 0.002(3) 0.024(2) -0.015(3)
C21A 0.071(4) 0.081(4) 0.075(4) 0.002(3) 0.033(3) -0.019(3)
C22A 0.082(10) 0.088(12) 0.112(14) 0.004(10) 0.033(9) 0.002(9)
C23A 0.18(3) 0.17(3) 0.14(3) 0.026(19) 0.07(2) 0.000(19)
C22C 0.109(13) 0.102(15) 0.117(15) 0.039(12) 0.039(11) -0.009(12)
C23C 0.131(10) 0.165(12) 0.216(14) 0.079(12) 0.069(9) -0.002(9)
C24A 0.103(5) 0.126(7) 0.131(6) 0.048(6) 0.090(5) 0.027(5)
C25A 0.056(3) 0.125(7) 0.139(6) 0.049(6) 0.007(4) -0.039(4)
O1B 0.068(2) 0.135(5) 0.090(3) -0.028(3) 0.049(2) -0.031(3)
N1B 0.074(3) 0.039(2) 0.062(3) -0.002(2) 0.013(2) -0.002(2)
C1B 0.040(2) 0.050(3) 0.059(3) 0.007(2) 0.0155(19) -0.003(2)
C2B 0.049(2) 0.052(3) 0.065(3) 0.009(3) 0.022(2) -0.009(2)
O2B 0.085(3) 0.108(4) 0.104(3) -0.054(3) 0.063(3) -0.041(3)
N2B 0.042(2) 0.065(3) 0.065(3) -0.007(2) 0.0193(19) -0.011(2)
C3B 0.060(3) 0.047(3) 0.075(3) 0.001(3) 0.022(3) -0.021(2)
C4B 0.041(2) 0.040(2) 0.063(3) 0.006(2) 0.010(2) -0.0090(19)
C5B 0.055(3) 0.039(2) 0.067(3) 0.000(2) 0.019(2) -0.001(2)
C6B 0.063(3) 0.032(2) 0.064(3) 0.001(2) 0.014(2) -0.002(2)
C7B 0.066(3) 0.051(3) 0.071(3) -0.004(3) 0.006(3) -0.003(3)
C8B 0.054(3) 0.043(3) 0.085(4) -0.005(3) 0.011(3) -0.013(2)
C9B 0.083(4) 0.055(3) 0.069(3) -0.007(3) 0.032(3) -0.009(3)
C10B 0.106(5) 0.040(3) 0.057(3) 0.002(3) 0.013(3) -0.007(3)
C11B 0.112(5) 0.044(3) 0.086(4) -0.005(3) 0.049(4) 0.005(3)
C12B 0.125(6) 0.075(5) 0.109(5) 0.000(4) 0.068(5) 0.017(5)
C13B 0.176(9) 0.086(5) 0.125(7) -0.007(5) 0.105(7) 0.026(6)
C14B 0.244(13) 0.051(4) 0.102(6) -0.005(4) 0.100(8) 0.009(6)
C15B 0.147(7) 0.048(3) 0.075(4) 0.007(3) 0.050(4) 0.004(4)
C16B 0.124(5) 0.035(3) 0.069(4) 0.001(3) 0.039(4) -0.003(3)
C17B 0.041(2) 0.088(4) 0.076(3) -0.016(3) 0.028(2) -0.023(3)
C18B 0.050(3) 0.086(4) 0.076(3) -0.030(3) 0.032(3) -0.034(3)
C19B 0.048(2) 0.079(4) 0.061(3) -0.004(3) 0.026(2) -0.016(3)
C20B 0.050(2) 0.063(3) 0.060(3) 0.004(3) 0.026(2) -0.013(2)
C21B 0.050(3) 0.102(5) 0.065(3) -0.015(3) 0.027(2) -0.018(3)
C22B 0.100(12) 0.112(14) 0.093(11) -0.058(10) 0.073(10) -0.048(10)
C23B 0.134(15) 0.115(15) 0.140(16) -0.041(13) 0.075(13) -0.033(13)
C22D 0.15(2) 0.18(3) 0.15(2) -0.038(17) 0.089(17) -0.019(17)
C23D 0.097(12) 0.102(13) 0.118(14) -0.030(11) 0.040(10) 0.004(10)
C24B 0.112(5) 0.058(4) 0.084(4) 0.019(3) 0.033(4) -0.015(4)
C25B 0.059(3) 0.082(4) 0.102(4) -0.007(4) 0.038(3) -0.034(3)

loop_
_atom_type_symbol
_atom_type_description
_atom_type_scat_dispersion_real
_atom_type_scat_dispersion_imag
_atom_type_scat_source
C C 0.0033 0.0016 'International Tables Vol C Tables 4.2.6.8 and 6.1.1.4'
H H 0.0000 0.0000 'International Tables Vol C Tables 4.2.6.8 and 6.1.1.4'
N N 0.0061 0.0033 'International Tables Vol C Tables 4.2.6.8 and 6.1.1.4'
O O 0.0106 0.0060 'International Tables Vol C Tables 4.2.6.8 and 6.1.1.4'

loop_
_geom_angle_atom_site_label_1
_geom_angle_atom_site_label_2
_geom_angle_atom_site_label_3
_geom_angle
_geom_angle_site_symmetry_1
_geom_angle_site_symmetry_3
_geom_angle_publ_flag
N2A C1A C17A 119.5(4) . . ?
N2A C1A C2A 121.7(5) . . ?
C17A C1A C2A 118.8(5) . . ?
C10A N1A C6A 110.7(5) . . ?
C10A N1A C7A 109.1(6) . . ?
C6A N1A C7A 111.2(5) . . ?
C1A N2A C5A 122.4(4) . . ?
C1A N2A H2A 118.8 . . ?
C5A N2A H2A 118.8 . . ?
C20A C2A C1A 117.8(5) . . ?
C20A C2A C3A 122.5(4) . . ?
C1A C2A C3A 119.6(5) . . ?
C21A O2A C22C 115.8(10) . . ?
C21A O2A C22A 114.7(10) . . ?
C22C O2A C22A 25.8(14) . . ?
C2A C3A C24A 107.6(6) . . ?
C2A C3A C4A 109.2(4) . . ?
C24A C3A C4A 112.4(5) . . ?
C2A C3A C25A 109.7(5) . . ?
C24A C3A C25A 108.9(6) . . ?
C4A C3A C25A 109.0(6) . . ?
C8A C4A C5A 108.8(5) . . ?
C8A C4A C3A 114.6(4) . . ?
C5A C4A C3A 112.1(5) . . ?
C8A C4A H4A 107.0 . . ?
C5A C4A H4A 107.0 . . ?
C3A C4A H4A 107.0 . . ?
N2A C5A C6A 109.8(4) . . ?
N2A C5A C4A 108.7(4) . . ?
C6A C5A C4A 114.3(5) . . ?
N2A C5A H5A 107.9 . . ?
C6A C5A H5A 107.9 . . ?
C4A C5A H5A 107.9 . . ?
N1A C6A C5A 110.0(4) . . ?
N1A C6A C9A 109.4(5) . . ?
C5A C6A C9A 109.6(6) . . ?
N1A C6A H6A 109.3 . . ?
C5A C6A H6A 109.3 . . ?
C9A C6A H6A 109.3 . . ?
C8A C7A N1A 112.8(6) . . ?
C8A C7A H7A1 109.0 . . ?
N1A C7A H7A1 109.0 . . ?
C8A C7A H7A2 109.0 . . ?
N1A C7A H7A2 109.0 . . ?
H7A1 C7A H7A2 107.8 . . ?
C7A C8A C4A 111.3(5) . . ?
C7A C8A H8A1 109.4 . . ?
C4A C8A H8A1 109.4 . . ?
C7A C8A H8A2 109.4 . . ?
C4A C8A H8A2 109.4 . . ?
H8A1 C8A H8A2 108.0 . . ?
C11A C9A C6A 114.5(7) . . ?
C11A C9A H9A1 108.6 . . ?
C6A C9A H9A1 108.6 . . ?
C11A C9A H9A2 108.6 . . ?
C6A C9A H9A2 108.6 . . ?
H9A1 C9A H9A2 107.6 . . ?
N1A C10A C16A 113.5(7) . . ?
N1A C10A H10A 108.9 . . ?
C16A C10A H10A 108.9 . . ?
N1A C10A H10B 108.9 . . ?
C16A C10A H10B 108.9 . . ?
H10A C10A H10B 107.7 . . ?
C16A C11A C12A 118.9(8) . . ?
C16A C11A C9A 121.2(7) . . ?
C12A C11A C9A 119.9(10) . . ?
C13A C12A C11A 122.6(13) . . ?
C13A C12A H12A 118.7 . . ?
C11A C12A H12A 118.7 . . ?
C14A C13A C12A 117.9(12) . . ?
C14A C13A H13A 121.1 . . ?
C12A C13A H13A 121.1 . . ?
C13A C14A C15A 121.8(11) . . ?
C13A C14A H14A 119.1 . . ?
C15A C14A H14A 119.1 . . ?
C14A C15A C16A 120.5(12) . . ?
C14A C15A H15A 119.7 . . ?
C16A C15A H15A 119.7 . . ?
C15A C16A C11A 118.2(9) . . ?
C15A C16A C10A 123.2(10) . . ?
C11A C16A C10A 118.6(7) . . ?
C18A C17A C1A 121.0(5) . . ?
C18A C17A H17A 119.5 . . ?
C1A C17A H17A 119.5 . . ?
C17A C18A C19A 121.1(5) . . ?
C17A C18A H18A 119.5 . . ?
C19A C18A H18A 119.5 . . ?
C18A C19A C20A 117.3(6) . . ?
C18A C19A C21A 124.3(5) . . ?
C20A C19A C21A 118.4(5) . . ?
C2A C20A C19A 123.9(5) . . ?
C2A C20A H20A 118.0 . . ?
C19A C20A H20A 118.0 . . ?
O1A C21A O2A 121.5(6) . . ?
O1A C21A C19A 126.2(6) . . ?
O2A C21A C19A 112.2(5) . . ?
C23A C22A O2A 93(3) . . ?
C23A C22A H22A 113.1 . . ?
O2A C22A H22A 113.1 . . ?
C23A C22A H22B 113.1 . . ?
O2A C22A H22B 113.1 . . ?
H22A C22A H22B 110.5 . . ?
C22A C23A H23A 109.5 . . ?
C22A C23A H23B 109.5 . . ?
H23A C23A H23B 109.5 . . ?
C22A C23A H23C 109.5 . . ?
H23A C23A H23C 109.5 . . ?
H23B C23A H23C 109.5 . . ?
O2A C22C C23C 105.0(16) . . ?
O2A C22C H22C 110.8 . . ?
C23C C22C H22C 110.8 . . ?
O2A C22C H22D 110.8 . . ?
C23C C22C H22D 110.8 . . ?
H22C C22C H22D 108.8 . . ?
C22C C23C H23D 109.5 . . ?
C22C C23C H23E 109.5 . . ?
H23D C23C H23E 109.5 . . ?
C22C C23C H23F 109.5 . . ?
H23D C23C H23F 109.5 . . ?
H23E C23C H23F 109.5 . . ?
C3A C24A H24A 109.5 . . ?
C3A C24A H24B 109.5 . . ?
H24A C24A H24B 109.5 . . ?
C3A C24A H24C 109.5 . . ?
H24A C24A H24C 109.5 . . ?
H24B C24A H24C 109.5 . . ?
C3A C25A H25A 109.5 . . ?
C3A C25A H25B 109.5 . . ?
H25A C25A H25B 109.5 . . ?
C3A C25A H25C 109.5 . . ?
H25A C25A H25C 109.5 . . ?
H25B C25A H25C 109.5 . . ?
C6B N1B C7B 113.6(4) . . ?
C6B N1B C10B 110.0(4) . . ?
C7B N1B C10B 108.8(5) . . ?
N2B C1B C17B 119.8(4) . . ?
N2B C1B C2B 121.9(5) . . ?
C17B C1B C2B 118.3(5) . . ?
C20B C2B C1B 118.3(5) . . ?
C20B C2B C3B 124.8(5) . . ?
C1B C2B C3B 116.8(5) . . ?
C21B O2B C22B 116.1(8) . . ?
C21B O2B C22D 120.5(13) . . ?
C22B O2B C22D 6(3) . . ?
C1B N2B C5B 123.6(4) . . ?
C1B N2B H2B 116(4) . . ?
C5B N2B H2B 119(4) . . ?
C4B C3B C2B 106.9(4) . . ?
C4B C3B C24B 113.1(5) . . ?
C2B C3B C24B 108.6(4) . . ?
C4B C3B C25B 110.2(5) . . ?
C2B C3B C25B 109.2(5) . . ?
C24B C3B C25B 108.7(5) . . ?
C3B C4B C5B 111.9(4) . . ?
C3B C4B C8B 118.1(4) . . ?
C5B C4B C8B 105.6(4) . . ?
C3B C4B H4B 106.9 . . ?
C5B C4B H4B 106.9 . . ?
C8B C4B H4B 106.9 . . ?
N2B C5B C4B 109.4(4) . . ?
N2B C5B C6B 109.7(4) . . ?
C4B C5B C6B 113.1(4) . . ?
N2B C5B H5B 108.2 . . ?
C4B C5B H5B 108.2 . . ?
C6B C5B H5B 108.2 . . ?
N1B C6B C9B 108.7(5) . . ?
N1B C6B C5B 111.9(4) . . ?
C9B C6B C5B 110.2(4) . . ?
N1B C6B H6B 108.7 . . ?
C9B C6B H6B 108.7 . . ?
C5B C6B H6B 108.7 . . ?
N1B C7B C8B 112.0(5) . . ?
N1B C7B H7B1 109.2 . . ?
C8B C7B H7B1 109.2 . . ?
N1B C7B H7B2 109.2 . . ?
C8B C7B H7B2 109.2 . . ?
H7B1 C7B H7B2 107.9 . . ?
C7B C8B C4B 110.5(5) . . ?
C7B C8B H8B1 109.6 . . ?
C4B C8B H8B1 109.6 . . ?
C7B C8B H8B2 109.6 . . ?
C4B C8B H8B2 109.6 . . ?
H8B1 C8B H8B2 108.1 . . ?
C11B C9B C6B 113.3(5) . . ?
C11B C9B H9B1 108.9 . . ?
C6B C9B H9B1 108.9 . . ?
C11B C9B H9B2 108.9 . . ?
C6B C9B H9B2 108.9 . . ?
H9B1 C9B H9B2 107.7 . . ?
N1B C10B C16B 114.1(5) . . ?
N1B C10B H10C 108.7 . . ?
C16B C10B H10C 108.7 . . ?
N1B C10B H10D 108.7 . . ?
C16B C10B H10D 108.7 . . ?
H10C C10B H10D 107.6 . . ?
C16B C11B C12B 119.9(7) . . ?
C16B C11B C9B 119.1(6) . . ?
C12B C11B C9B 121.0(7) . . ?
C13B C12B C11B 120.6(8) . . ?
C13B C12B H12B 119.7 . . ?
C11B C12B H12B 119.7 . . ?
C12B C13B C14B 118.4(9) . . ?
C12B C13B H13B 120.8 . . ?
C14B C13B H13B 120.8 . . ?
C15B C14B C13B 120.6(8) . . ?
C15B C14B H14B 119.7 . . ?
C13B C14B H14B 119.7 . . ?
C14B C15B C16B 121.7(8) . . ?
C14B C15B H15B 119.2 . . ?
C16B C15B H15B 119.2 . . ?
C11B C16B C15B 118.8(7) . . ?
C11B C16B C10B 121.0(6) . . ?
C15B C16B C10B 120.1(7) . . ?
C18B C17B C1B 122.0(5) . . ?
C18B C17B H17B 119.0 . . ?
C1B C17B H17B 119.0 . . ?
C17B C18B C19B 120.3(5) . . ?
C17B C18B H18B 119.8 . . ?
C19B C18B H18B 119.8 . . ?
C18B C19B C20B 118.3(5) . . ?
C18B C19B C21B 122.3(5) . . ?
C20B C19B C21B 119.4(4) . . ?
C2B C20B C19B 122.8(4) . . ?
C2B C20B H20B 118.6 . . ?
C19B C20B H20B 118.6 . . ?
O1B C21B O2B 121.9(6) . . ?
O1B C21B C19B 126.4(6) . . ?
O2B C21B C19B 111.6(4) . . ?
O2B C22B C23B 103.5(18) . . ?
O2B C22B H22E 111.1 . . ?
C23B C22B H22E 111.1 . . ?
O2B C22B H22F 111.1 . . ?
C23B C22B H22F 111.1 . . ?
H22E C22B H22F 109.0 . . ?
C22B C23B H23G 109.5 . . ?
C22B C23B H23H 109.5 . . ?
H23G C23B H23H 109.5 . . ?
C22B C23B H23I 109.5 . . ?
H23G C23B H23I 109.5 . . ?
H23H C23B H23I 109.5 . . ?
O2B C22D C23D 109(3) . . ?
O2B C22D H22G 109.9 . . ?
C23D C22D H22G 109.9 . . ?
O2B C22D H22H 109.9 . . ?
C23D C22D H22H 109.9 . . ?
H22G C22D H22H 108.3 . . ?
C22D C23D H23J 109.5 . . ?
C22D C23D H23K 109.5 . . ?
H23J C23D H23K 109.5 . . ?
C22D C23D H23L 109.5 . . ?
H23J C23D H23L 109.5 . . ?
H23K C23D H23L 109.5 . . ?
C3B C24B H24D 109.5 . . ?
C3B C24B H24E 109.5 . . ?
H24D C24B H24E 109.5 . . ?
C3B C24B H24F 109.5 . . ?
H24D C24B H24F 109.5 . . ?
H24E C24B H24F 109.5 . . ?
C3B C25B H25D 109.5 . . ?
C3B C25B H25E 109.5 . . ?
H25D C25B H25E 109.5 . . ?
C3B C25B H25F 109.5 . . ?
H25D C25B H25F 109.5 . . ?
H25E C25B H25F 109.5 . . ?

loop_
_geom_bond_atom_site_label_1
_geom_bond_atom_site_label_2
_geom_bond_distance
_geom_bond_site_symmetry_2
_geom_bond_publ_flag
O1A C21A 1.194(7) . ?
C1A N2A 1.356(7) . ?
C1A C17A 1.386(7) . ?
C1A C2A 1.442(6) . ?
N1A C10A 1.442(9) . ?
N1A C6A 1.471(8) . ?
N1A C7A 1.497(8) . ?
N2A C5A 1.467(7) . ?
N2A H2A 0.8600 . ?
C2A C20A 1.356(8) . ?
C2A C3A 1.527(7) . ?
O2A C21A 1.333(7) . ?
O2A C22C 1.45(3) . ?
O2A C22A 1.56(3) . ?
C3A C24A 1.531(10) . ?
C3A C4A 1.544(9) . ?
C3A C25A 1.544(8) . ?
C4A C8A 1.528(8) . ?
C4A C5A 1.529(7) . ?
C4A H4A 0.9800 . ?
C5A C6A 1.523(8) . ?
C5A H5A 0.9800 . ?
C6A C9A 1.524(8) . ?
C6A H6A 0.9800 . ?
C7A C8A 1.466(10) . ?
C7A H7A1 0.9700 . ?
C7A H7A2 0.9700 . ?
C8A H8A1 0.9700 . ?
C8A H8A2 0.9700 . ?
C9A C11A 1.519(11) . ?
C9A H9A1 0.9700 . ?
C9A H9A2 0.9700 . ?
C10A C16A 1.487(11) . ?
C10A H10A 0.9700 . ?
C10A H10B 0.9700 . ?
C11A C16A 1.390(13) . ?
C11A C12A 1.398(10) . ?
C12A C13A 1.364(15) . ?
C12A H12A 0.9300 . ?
C13A C14A 1.351(19) . ?
C13A H13A 0.9300 . ?
C14A C15A 1.387(16) . ?
C14A H14A 0.9300 . ?
C15A C16A 1.389(11) . ?
C15A H15A 0.9300 . ?
C17A C18A 1.381(9) . ?
C17A H17A 0.9300 . ?
C18A C19A 1.390(7) . ?
C18A H18A 0.9300 . ?
C19A C20A 1.398(8) . ?
C19A C21A 1.465(9) . ?
C20A H20A 0.9300 . ?
C22A C23A 1.519(8) . ?
C22A H22A 0.9700 . ?
C22A H22B 0.9700 . ?
C23A H23A 0.9600 . ?
C23A H23B 0.9600 . ?
C23A H23C 0.9600 . ?
C22C C23C 1.519(8) . ?
C22C H22C 0.9700 . ?
C22C H22D 0.9700 . ?
C23C H23D 0.9600 . ?
C23C H23E 0.9600 . ?
C23C H23F 0.9600 . ?
C24A H24A 0.9600 . ?
C24A H24B 0.9600 . ?
C24A H24C 0.9600 . ?
C25A H25A 0.9600 . ?
C25A H25B 0.9600 . ?
C25A H25C 0.9600 . ?
O1B C21B 1.215(6) . ?
N1B C6B 1.458(6) . ?
N1B C7B 1.464(8) . ?
N1B C10B 1.472(7) . ?
C1B N2B 1.355(7) . ?
C1B C17B 1.402(7) . ?
C1B C2B 1.429(7) . ?
C2B C20B 1.370(8) . ?
C2B C3B 1.533(7) . ?
O2B C21B 1.342(8) . ?
O2B C22B 1.45(3) . ?
O2B C22D 1.49(5) . ?
N2B C5B 1.455(6) . ?
N2B H2B 0.79(5) . ?
C3B C4B 1.513(7) . ?
C3B C24B 1.548(8) . ?
C3B C25B 1.554(8) . ?
C4B C5B 1.531(7) . ?
C4B C8B 1.545(7) . ?
C4B H4B 0.9800 . ?
C5B C6B 1.531(7) . ?
C5B H5B 0.9800 . ?
C6B C9B 1.515(8) . ?
C6B H6B 0.9800 . ?
C7B C8B 1.500(8) . ?
C7B H7B1 0.9700 . ?
C7B H7B2 0.9700 . ?
C8B H8B1 0.9700 . ?
C8B H8B2 0.9700 . ?
C9B C11B 1.515(8) . ?
C9B H9B1 0.9700 . ?
C9B H9B2 0.9700 . ?
C10B C16B 1.474(10) . ?
C10B H10C 0.9700 . ?
C10B H10D 0.9700 . ?
C11B C16B 1.390(10) . ?
C11B C12B 1.392(10) . ?
C12B C13B 1.391(10) . ?
C12B H12B 0.9300 . ?
C13B C14B 1.405(14) . ?
C13B H13B 0.9300 . ?
C14B C15B 1.346(13) . ?
C14B H14B 0.9300 . ?
C15B C16B 1.393(9) . ?
C15B H15B 0.9300 . ?
C17B C18B 1.365(8) . ?
C17B H17B 0.9300 . ?
C18B C19B 1.388(7) . ?
C18B H18B 0.9300 . ?
C19B C20B 1.407(7) . ?
C19B C21B 1.462(8) . ?
C20B H20B 0.9300 . ?
C22B C23B 1.524(8) . ?
C22B H22E 0.9700 . ?
C22B H22F 0.9700 . ?
C23B H23G 0.9600 . ?
C23B H23H 0.9600 . ?
C23B H23I 0.9600 . ?
C22D C23D 1.525(8) . ?
C22D H22G 0.9700 . ?
C22D H22H 0.9700 . ?
C23D H23J 0.9600 . ?
C23D H23K 0.9600 . ?
C23D H23L 0.9600 . ?
C24B H24D 0.9600 . ?
C24B H24E 0.9600 . ?
C24B H24F 0.9600 . ?
C25B H25D 0.9600 . ?
C25B H25E 0.9600 . ?
C25B H25F 0.9600 . ?

loop_
_geom_torsion_atom_site_label_1
_geom_torsion_atom_site_label_2
_geom_torsion_atom_site_label_3
_geom_torsion_atom_site_label_4
_geom_torsion
_geom_torsion_site_symmetry_1
_geom_torsion_site_symmetry_2
_geom_torsion_site_symmetry_3
_geom_torsion_site_symmetry_4
_geom_torsion_publ_flag
C17A C1A N2A C5A -174.4(5) . . . . ?
C2A C1A N2A C5A 7.1(9) . . . . ?
N2A C1A C2A C20A -179.2(6) . . . . ?
C17A C1A C2A C20A 2.3(8) . . . . ?
N2A C1A C2A C3A -1.0(8) . . . . ?
C17A C1A C2A C3A -179.5(6) . . . . ?
C20A C2A C3A C24A 79.3(7) . . . . ?
C1A C2A C3A C24A -98.8(7) . . . . ?
C20A C2A C3A C4A -158.5(5) . . . . ?
C1A C2A C3A C4A 23.4(7) . . . . ?
C20A C2A C3A C25A -39.1(9) . . . . ?
C1A C2A C3A C25A 142.8(7) . . . . ?
C2A C3A C4A C8A -176.4(5) . . . . ?
C24A C3A C4A C8A -57.1(8) . . . . ?
C25A C3A C4A C8A 63.7(7) . . . . ?
C2A C3A C4A C5A -51.8(6) . . . . ?
C24A C3A C4A C5A 67.6(6) . . . . ?
C25A C3A C4A C5A -171.6(5) . . . . ?
C1A N2A C5A C6A -160.6(5) . . . . ?
C1A N2A C5A C4A -34.8(8) . . . . ?
C8A C4A C5A N2A -174.8(5) . . . . ?
C3A C4A C5A N2A 57.4(6) . . . . ?
C8A C4A C5A C6A -51.7(7) . . . . ?
C3A C4A C5A C6A -179.5(4) . . . . ?
C10A N1A C6A C5A -176.0(5) . . . . ?
C7A N1A C6A C5A -54.6(7) . . . . ?
C10A N1A C6A C9A 63.6(7) . . . . ?
C7A N1A C6A C9A -175.0(6) . . . . ?
N2A C5A C6A N1A 176.0(5) . . . . ?
C4A C5A C6A N1A 53.5(6) . . . . ?
N2A C5A C6A C9A -63.7(6) . . . . ?
C4A C5A C6A C9A 173.8(5) . . . . ?
C10A N1A C7A C8A -178.6(6) . . . . ?
C6A N1A C7A C8A 59.0(8) . . . . ?
N1A C7A C8A C4A -57.9(9) . . . . ?
C5A C4A C8A C7A 52.8(8) . . . . ?
C3A C4A C8A C7A 179.2(6) . . . . ?
N1A C6A C9A C11A -37.5(7) . . . . ?
C5A C6A C9A C11A -158.1(5) . . . . ?
C6A N1A C10A C16A -58.4(7) . . . . ?
C7A N1A C10A C16A 179.0(6) . . . . ?
C6A C9A C11A C16A 7.4(9) . . . . ?
C6A C9A C11A C12A -174.2(6) . . . . ?
C16A C11A C12A C13A -1.4(12) . . . . ?
C9A C11A C12A C13A -179.9(8) . . . . ?
C11A C12A C13A C14A 1.4(15) . . . . ?
C12A C13A C14A C15A -1.0(17) . . . . ?
C13A C14A C15A C16A 0.7(15) . . . . ?
C14A C15A C16A C11A -0.8(11) . . . . ?
C14A C15A C16A C10A 179.8(7) . . . . ?
C12A C11A C16A C15A 1.1(10) . . . . ?
C9A C11A C16A C15A 179.5(6) . . . . ?
C12A C11A C16A C10A -179.4(6) . . . . ?
C9A C11A C16A C10A -1.0(10) . . . . ?
N1A C10A C16A C15A -154.4(7) . . . . ?
N1A C10A C16A C11A 26.1(9) . . . . ?
N2A C1A C17A C18A -180.0(6) . . . . ?
C2A C1A C17A C18A -1.5(9) . . . . ?
C1A C17A C18A C19A -1.1(10) . . . . ?
C17A C18A C19A C20A 2.6(9) . . . . ?
C17A C18A C19A C21A -177.6(6) . . . . ?
C1A C2A C20A C19A -0.8(9) . . . . ?
C3A C2A C20A C19A -178.9(6) . . . . ?
C18A C19A C20A C2A -1.6(9) . . . . ?
C21A C19A C20A C2A 178.5(6) . . . . ?
C22C O2A C21A O1A 18.0(17) . . . . ?
C22A O2A C21A O1A -10.5(14) . . . . ?
C22C O2A C21A C19A -160.7(15) . . . . ?
C22A O2A C21A C19A 170.7(11) . . . . ?
C18A C19A C21A O1A -177.5(7) . . . . ?
C20A C19A C21A O1A 2.3(10) . . . . ?
C18A C19A C21A O2A 1.2(9) . . . . ?
C20A C19A C21A O2A -179.0(6) . . . . ?
C21A O2A C22A C23A 122(4) . . . . ?
C22C O2A C22A C23A 23(4) . . . . ?
C21A O2A C22C C23C -153.2(16) . . . . ?
C22A O2A C22C C23C -59(3) . . . . ?
N2B C1B C2B C20B 178.2(5) . . . . ?
C17B C1B C2B C20B -1.8(7) . . . . ?
N2B C1B C2B C3B 1.1(7) . . . . ?
C17B C1B C2B C3B -178.9(5) . . . . ?
C17B C1B N2B C5B 166.7(5) . . . . ?
C2B C1B N2B C5B -13.3(8) . . . . ?
C20B C2B C3B C4B -141.9(5) . . . . ?
C1B C2B C3B C4B 34.9(6) . . . . ?
C20B C2B C3B C24B 95.8(7) . . . . ?
C1B C2B C3B C24B -87.4(6) . . . . ?
C20B C2B C3B C25B -22.7(8) . . . . ?
C1B C2B C3B C25B 154.2(5) . . . . ?
C2B C3B C4B C5B -61.4(5) . . . . ?
C24B C3B C4B C5B 58.0(6) . . . . ?
C25B C3B C4B C5B 179.9(4) . . . . ?
C2B C3B C4B C8B 175.7(5) . . . . ?
C24B C3B C4B C8B -64.9(6) . . . . ?
C25B C3B C4B C8B 57.0(6) . . . . ?
C1B N2B C5B C4B -13.0(7) . . . . ?
C1B N2B C5B C6B -137.6(5) . . . . ?
C3B C4B C5B N2B 51.2(5) . . . . ?
C8B C4B C5B N2B -179.0(4) . . . . ?
C3B C4B C5B C6B 173.8(4) . . . . ?
C8B C4B C5B C6B -56.4(5) . . . . ?
C7B N1B C6B C9B -171.8(5) . . . . ?
C10B N1B C6B C9B 66.0(6) . . . . ?
C7B N1B C6B C5B -49.9(6) . . . . ?
C10B N1B C6B C5B -172.1(4) . . . . ?
N2B C5B C6B N1B 175.4(4) . . . . ?
C4B C5B C6B N1B 52.9(5) . . . . ?
N2B C5B C6B C9B -63.6(5) . . . . ?
C4B C5B C6B C9B 173.9(4) . . . . ?
C6B N1B C7B C8B 54.4(6) . . . . ?
C10B N1B C7B C8B 177.3(5) . . . . ?
N1B C7B C8B C4B -59.9(6) . . . . ?
C3B C4B C8B C7B -174.5(5) . . . . ?
C5B C4B C8B C7B 59.4(5) . . . . ?
N1B C6B C9B C11B -49.4(6) . . . . ?
C5B C6B C9B C11B -172.3(5) . . . . ?
C6B N1B C10B C16B -51.5(6) . . . . ?
C7B N1B C10B C16B -176.5(5) . . . . ?
C6B C9B C11B C16B 19.1(8) . . . . ?
C6B C9B C11B C12B -159.5(6) . . . . ?
C16B C11B C12B C13B 2.2(11) . . . . ?
C9B C11B C12B C13B -179.3(7) . . . . ?
C11B C12B C13B C14B -0.7(13) . . . . ?
C12B C13B C14B C15B -0.9(13) . . . . ?
C13B C14B C15B C16B 1.2(12) . . . . ?
C12B C11B C16B C15B -1.9(10) . . . . ?
C9B C11B C16B C15B 179.5(6) . . . . ?
C12B C11B C16B C10B 174.3(6) . . . . ?
C9B C11B C16B C10B -4.3(9) . . . . ?
C14B C15B C16B C11B 0.2(11) . . . . ?
C14B C15B C16B C10B -176.0(7) . . . . ?
N1B C10B C16B C11B 20.1(8) . . . . ?
N1B C10B C16B C15B -163.8(5) . . . . ?
N2B C1B C17B C18B -177.4(6) . . . . ?
C2B C1B C17B C18B 2.6(8) . . . . ?
C1B C17B C18B C19B -1.4(10) . . . . ?
C17B C18B C19B C20B -0.6(9) . . . . ?
C17B C18B C19B C21B 177.5(6) . . . . ?
C1B C2B C20B C19B -0.1(8) . . . . ?
C3B C2B C20B C19B 176.7(5) . . . . ?
C18B C19B C20B C2B 1.4(8) . . . . ?
C21B C19B C20B C2B -176.8(6) . . . . ?
C22B O2B C21B O1B 3.3(18) . . . . ?
C22D O2B C21B O1B -1(2) . . . . ?
C22B O2B C21B C19B -173.0(16) . . . . ?
C22D O2B C21B C19B -178(2) . . . . ?
C18B C19B C21B O1B 175.2(7) . . . . ?
C20B C19B C21B O1B -6.6(10) . . . . ?
C18B C19B C21B O2B -8.7(9) . . . . ?
C20B C19B C21B O2B 169.4(5) . . . . ?
C21B O2B C22B C23B -169.2(15) . . . . ?
C22D O2B C22B C23B -31(20) . . . . ?
C21B O2B C22D C23D 158.3(19) . . . . ?
C22B O2B C22D C23D 115(23) . . . . ?
